data_1574553
loop_
_publ_author_name
'Casselman, Tyler D.'
'Madhusudhanan, Mithun C.'
'Mai, Binh Khanh'
'Liu, Peng'
'Stoltz, Brian M.'

_publ_section_title
;
 Potassium tert-butoxide mediated stereoselective/direct Mannich reaction
 of \a-substituted-\g-lactams with in situ generated aryl N-silyl imines
;
_journal_issue 22
_journal_name_full 'Chemical Science'
_journal_page_first 9863
_journal_page_last 9871
_journal_paper_doi 10.1039/D4SC06391K
_journal_volume 16
_journal_year 2025
_chemical_formula_sum 'C21 H23 Br N2 O2'
_chemical_formula_weight 415.32
_space_group_crystal_system monoclinic
_space_group_IT_number 14
_space_group_name_Hall '-P 2yn'
_space_group_name_H-M_alt 'P 1 21/n 1'
_atom_sites_solution_hydrogens mixed
_atom_sites_solution_primary direct
_atom_sites_solution_secondary difmap
_audit_creation_method SHELXL-2018/3
_audit_update_record
;
2023-03-30 deposited with the CCDC.	2025-05-01 downloaded from the CCDC.
;
_cell_angle_alpha 90
_cell_angle_beta 93.651(18)
_cell_angle_gamma 90
_cell_formula_units_Z 4
_cell_length_a 9.430(3)
_cell_length_b 9.489(2)
_cell_length_c 21.189(5)
_cell_measurement_reflns_used 9840
_cell_measurement_temperature 100(2)
_cell_measurement_theta_max 36.33
_cell_measurement_theta_min 2.31
_cell_volume 1892.2(8)
_computing_cell_refinement 'SAINT v8.40A (Bruker-AXS, 2013)'
_computing_data_collection 'APEX3 v2019.1-0 (Bruker Nano, 2019)'
_computing_data_reduction 'SAINT v8.40A (Bruker-AXS, 2013)'
_computing_molecular_graphics 'Bruker SHELXTL'
_computing_publication_material 'Bruker SHELXTL'
_computing_structure_refinement 'SHELXL-2018/3 (Sheldrick, 2018)'
_computing_structure_solution 'SHELXS-2013/1 (Sheldrick, 2015)'
_diffrn_ambient_temperature 100(2)
_diffrn_detector_area_resol_mean 10.24
_diffrn_measured_fraction_theta_full 1.000
_diffrn_measured_fraction_theta_max 0.989
_diffrn_measurement_device_type 'Bruker D8 KAPPA'
_diffrn_measurement_method '\f and \w scans'
_diffrn_radiation_type MoK\a
_diffrn_radiation_wavelength 0.71073
_diffrn_reflns_av_R_equivalents 0.0291
_diffrn_reflns_av_unetI/netI 0.0212
_diffrn_reflns_Laue_measured_fraction_full 1.000
_diffrn_reflns_Laue_measured_fraction_max 0.989
_diffrn_reflns_limit_h_max 15
_diffrn_reflns_limit_h_min -15
_diffrn_reflns_limit_k_max 15
_diffrn_reflns_limit_k_min -15
_diffrn_reflns_limit_l_max 35
_diffrn_reflns_limit_l_min -35
_diffrn_reflns_number 53031
_diffrn_reflns_point_group_measured_fraction_full 1.000
_diffrn_reflns_point_group_measured_fraction_max 0.989
_diffrn_reflns_theta_full 25.242
_diffrn_reflns_theta_max 36.430
_diffrn_reflns_theta_min 1.926
_diffrn_source 'fine-focus sealed tube'
_exptl_absorpt_coefficient_mu 2.190
_exptl_absorpt_correction_T_max 0.7471
_exptl_absorpt_correction_T_min 0.5241
_exptl_absorpt_correction_type multi-scan
_exptl_absorpt_process_details 'SADABS-2016/2 (Sheldrick, 2014)'
_exptl_crystal_colour colourless
_exptl_crystal_density_diffrn 1.458
_exptl_crystal_density_method 'not measured'
_exptl_crystal_description Block
_exptl_crystal_F_000 856
_exptl_crystal_size_max 0.500
_exptl_crystal_size_mid 0.300
_exptl_crystal_size_min 0.300
_refine_diff_density_max 0.656
_refine_diff_density_min -0.498
_refine_diff_density_rms 0.064
_refine_ls_extinction_method none
_refine_ls_goodness_of_fit_ref 1.019
_refine_ls_hydrogen_treatment mixed
_refine_ls_matrix_type full
_refine_ls_number_parameters 242
_refine_ls_number_reflns 9140
_refine_ls_number_restraints 2
_refine_ls_restrained_S_all 1.019
_refine_ls_R_factor_all 0.0342
_refine_ls_R_factor_gt 0.0267
_refine_ls_shift/su_max 0.002
_refine_ls_shift/su_mean 0.000
_refine_ls_structure_factor_coef Fsqd
_refine_ls_weighting_details 'w=1/[\s^2^(Fo^2^)+(0.0351P)^2^+0.7206P] where P=(Fo^2^+2Fc^2^)/3'
_refine_ls_weighting_scheme calc
_refine_ls_wR_factor_gt 0.0680
_refine_ls_wR_factor_ref 0.0710
_reflns_Friedel_coverage 0.000
_reflns_number_gt 7953
_reflns_number_total 9140
_reflns_threshold_expression 'I > 2\s(I)'
_cod_data_source_file d4sc06391k2.cif
_cod_data_source_block D21009
_cod_depositor_comments 'Adding full bibliography for 1574553--1574555.cif.'
_cod_original_cell_volume 1892.2(9)
_cod_original_sg_symbol_H-M 'P 21/n'
_cod_database_code 1574553
_shelx_shelxl_version_number 2018/3
_shelx_space_group_comment
; 
The symmetry employed for this shelxl refinement is uniquely defined 
by the following loop, which should always be used as a source of 
symmetry information in preference to the above space-group names. 
They are only intended as comments. 
;
_shelx_estimated_absorpt_t_min 0.407
_shelx_estimated_absorpt_t_max 0.560

loop_
_space_group_symop_operation_xyz
'x, y, z'
'-x+1/2, y+1/2, -z+1/2'
'-x, -y, -z'
'x-1/2, -y-1/2, z-1/2'

loop_
_atom_site_label
_atom_site_type_symbol
_atom_site_fract_x
_atom_site_fract_y
_atom_site_fract_z
_atom_site_U_iso_or_equiv
_atom_site_adp_type
_atom_site_occupancy
_atom_site_site_symmetry_order
_atom_site_calc_flag
_atom_site_refinement_flags_posn
_atom_site_refinement_flags_adp
_atom_site_refinement_flags_occupancy
_atom_site_disorder_assembly
_atom_site_disorder_group
N1 N 0.82297(8) 0.66550(8) 0.54410(3) 0.01398(12) Uani 1 1 d . . . . .
C1 C 0.84418(9) 0.79183(9) 0.51543(4) 0.01280(13) Uani 1 1 d . . . . .
O1 O 0.88193(8) 0.90106(7) 0.54220(3) 0.01708(12) Uani 1 1 d . . . . .
C2 C 0.80703(9) 0.77763(9) 0.44456(4) 0.01249(13) Uani 1 1 d . . . . .
C5 C 0.66791(9) 0.86024(10) 0.42948(4) 0.01606(15) Uani 1 1 d . . . . .
H5A H 0.687346 0.962084 0.435359 0.019 Uiso 1 1 calc R U . . .
H5B H 0.636832 0.845184 0.384474 0.019 Uiso 1 1 calc R U . . .
C6 C 0.54918(10) 0.81919(11) 0.46950(5) 0.01779(15) Uani 1 1 d . . . . .
H6 H 0.561554 0.835701 0.513727 0.021 Uiso 1 1 calc R U . . .
C7 C 0.42820(11) 0.76148(12) 0.44739(5) 0.02201(18) Uani 1 1 d . . . . .
H7A H 0.412297 0.743506 0.403407 0.026 Uiso 1 1 calc R U . . .
H7B H 0.357296 0.738028 0.475521 0.026 Uiso 1 1 calc R U . . .
C8 C 0.92944(9) 0.84374(9) 0.40885(4) 0.01223(13) Uani 1 1 d . . . . .
H8 H 0.931961 0.947098 0.418050 0.015 Uiso 1 1 calc R U . . .
N2 N 1.06508(9) 0.78203(9) 0.43378(4) 0.01673(13) Uani 1 1 d D . . . .
H2N1 H 1.1033(16) 0.8353(16) 0.4651(7) 0.025 Uiso 1 1 d D U . . .
H2N2 H 1.1345(16) 0.7879(17) 0.4060(8) 0.025 Uiso 1 1 d D U . . .
C3 C 0.79078(11) 0.61812(9) 0.43513(4) 0.01647(15) Uani 1 1 d . . . . .
H3A H 0.709923 0.597048 0.404475 0.020 Uiso 1 1 calc R U . . .
H3B H 0.878286 0.577402 0.419162 0.020 Uiso 1 1 calc R U . . .
C4 C 0.76391(10) 0.55764(9) 0.50033(4) 0.01598(15) Uani 1 1 d . . . . .
H4A H 0.661032 0.544240 0.505108 0.019 Uiso 1 1 calc R U . . .
H4B H 0.813248 0.466348 0.507329 0.019 Uiso 1 1 calc R U . . .
C11 C 0.83284(9) 0.64494(9) 0.61043(4) 0.01345(13) Uani 1 1 d . . . . .
C12 C 0.73258(10) 0.56311(10) 0.63875(4) 0.01637(15) Uani 1 1 d . . . . .
H12 H 0.657347 0.521354 0.613289 0.020 Uiso 1 1 calc R U . . .
C13 C 0.74060(10) 0.54127(10) 0.70397(4) 0.01716(15) Uani 1 1 d . . . . .
H13 H 0.671885 0.484419 0.722776 0.021 Uiso 1 1 calc R U . . .
C14 C 0.85002(9) 0.60341(9) 0.74121(4) 0.01463(14) Uani 1 1 d . . . . .
O2 O 0.86951(8) 0.58805(8) 0.80526(3) 0.01877(13) Uani 1 1 d . . . . .
C17 C 0.77994(11) 0.48892(11) 0.83447(5) 0.02139(17) Uani 1 1 d . . . . .
H17A H 0.680523 0.518208 0.827469 0.032 Uiso 1 1 calc R U . . .
H17B H 0.805635 0.485246 0.879993 0.032 Uiso 1 1 calc R U . . .
H17C H 0.792324 0.395428 0.815966 0.032 Uiso 1 1 calc R U . . .
C15 C 0.95137(10) 0.68526(10) 0.71295(4) 0.01615(14) Uani 1 1 d . . . . .
H15 H 1.026240 0.727538 0.738434 0.019 Uiso 1 1 calc R U . . .
C16 C 0.94373(10) 0.70539(10) 0.64804(4) 0.01595(15) Uani 1 1 d . . . . .
H16 H 1.013858 0.760250 0.629134 0.019 Uiso 1 1 calc R U . . .
C21 C 0.90931(9) 0.82469(9) 0.33794(4) 0.01191(13) Uani 1 1 d . . . . .
C22 C 0.95359(10) 0.70227(9) 0.30795(4) 0.01451(14) Uani 1 1 d . . . . .
H22 H 0.997002 0.628590 0.332625 0.017 Uiso 1 1 calc R U . . .
C23 C 0.93511(10) 0.68671(9) 0.24270(4) 0.01485(14) Uani 1 1 d . . . . .
H23 H 0.964576 0.602794 0.222888 0.018 Uiso 1 1 calc R U . . .
C24 C 0.87309(9) 0.79535(9) 0.20696(4) 0.01382(14) Uani 1 1 d . . . . .
Br1 Br 0.85221(2) 0.77388(2) 0.11778(2) 0.01928(3) Uani 1 1 d . . . . .
C25 C 0.82861(10) 0.91871(9) 0.23495(4) 0.01621(15) Uani 1 1 d . . . . .
H25 H 0.786327 0.992478 0.209958 0.019 Uiso 1 1 calc R U . . .
C26 C 0.84727(10) 0.93195(9) 0.30034(4) 0.01483(14) Uani 1 1 d . . . . .
H26 H 0.817123 1.015918 0.319901 0.018 Uiso 1 1 calc R U . . .

loop_
_atom_site_aniso_label
_atom_site_aniso_U_11
_atom_site_aniso_U_22
_atom_site_aniso_U_33
_atom_site_aniso_U_23
_atom_site_aniso_U_13
_atom_site_aniso_U_12
N1 0.0186(3) 0.0117(3) 0.0114(3) 0.0004(2) -0.0008(2) -0.0042(2)
C1 0.0145(3) 0.0116(3) 0.0123(3) -0.0001(2) 0.0009(3) -0.0029(2)
O1 0.0226(3) 0.0134(3) 0.0153(3) -0.0030(2) 0.0015(2) -0.0062(2)
C2 0.0142(3) 0.0113(3) 0.0119(3) -0.0001(2) 0.0007(2) -0.0033(3)
C5 0.0132(3) 0.0189(4) 0.0163(4) 0.0034(3) 0.0021(3) -0.0019(3)
C6 0.0143(3) 0.0233(4) 0.0159(4) 0.0026(3) 0.0022(3) -0.0021(3)
C7 0.0151(4) 0.0270(5) 0.0237(5) 0.0069(4) -0.0003(3) -0.0045(3)
C8 0.0119(3) 0.0116(3) 0.0132(3) -0.0002(2) 0.0007(2) -0.0019(2)
N2 0.0136(3) 0.0197(3) 0.0167(3) 0.0000(3) -0.0011(2) 0.0001(3)
C3 0.0238(4) 0.0126(3) 0.0130(3) -0.0013(3) 0.0014(3) -0.0057(3)
C4 0.0223(4) 0.0117(3) 0.0137(3) -0.0002(3) -0.0007(3) -0.0055(3)
C11 0.0146(3) 0.0140(3) 0.0116(3) 0.0011(2) -0.0003(3) -0.0010(3)
C12 0.0161(3) 0.0191(4) 0.0138(3) 0.0011(3) 0.0000(3) -0.0047(3)
C13 0.0172(4) 0.0200(4) 0.0144(3) 0.0013(3) 0.0028(3) -0.0034(3)
C14 0.0165(3) 0.0153(3) 0.0122(3) 0.0006(3) 0.0013(3) 0.0021(3)
O2 0.0253(3) 0.0199(3) 0.0111(3) 0.0012(2) 0.0011(2) -0.0008(3)
C17 0.0250(4) 0.0245(4) 0.0154(4) 0.0028(3) 0.0067(3) 0.0009(3)
C15 0.0158(3) 0.0182(4) 0.0140(3) 0.0010(3) -0.0022(3) -0.0017(3)
C16 0.0152(3) 0.0180(4) 0.0144(3) 0.0019(3) -0.0011(3) -0.0035(3)
C21 0.0118(3) 0.0111(3) 0.0130(3) 0.0002(2) 0.0023(2) -0.0011(2)
C22 0.0168(3) 0.0121(3) 0.0148(3) 0.0010(3) 0.0026(3) 0.0025(3)
C23 0.0173(3) 0.0129(3) 0.0147(3) -0.0001(3) 0.0036(3) 0.0028(3)
C24 0.0158(3) 0.0138(3) 0.0122(3) 0.0000(2) 0.0032(3) 0.0008(3)
Br1 0.02772(5) 0.01820(5) 0.01215(4) -0.00017(3) 0.00314(3) 0.00360(3)
C25 0.0215(4) 0.0135(3) 0.0139(3) 0.0016(3) 0.0032(3) 0.0037(3)
C26 0.0189(4) 0.0117(3) 0.0141(3) 0.0000(3) 0.0030(3) 0.0022(3)

loop_
_atom_type_symbol
_atom_type_description
_atom_type_scat_dispersion_real
_atom_type_scat_dispersion_imag
_atom_type_scat_source
C C 0.0033 0.0016 'International Tables Vol C Tables 4.2.6.8 and 6.1.1.4'
H H 0.0000 0.0000 'International Tables Vol C Tables 4.2.6.8 and 6.1.1.4'
N N 0.0061 0.0033 'International Tables Vol C Tables 4.2.6.8 and 6.1.1.4'
O O 0.0106 0.0060 'International Tables Vol C Tables 4.2.6.8 and 6.1.1.4'
Br Br -0.2901 2.4595 'International Tables Vol C Tables 4.2.6.8 and 6.1.1.4'

loop_
_geom_angle_atom_site_label_1
_geom_angle_atom_site_label_2
_geom_angle_atom_site_label_3
_geom_angle
_geom_angle_site_symmetry_1
_geom_angle_site_symmetry_3
_geom_angle_publ_flag
C1 N1 C11 124.10(7) . . ?
C1 N1 C4 113.08(7) . . ?
C11 N1 C4 121.98(7) . . ?
O1 C1 N1 125.77(8) . . ?
O1 C1 C2 124.93(8) . . ?
N1 C1 C2 109.24(7) . . ?
C1 C2 C3 103.31(7) . . ?
C1 C2 C5 107.31(7) . . ?
C3 C2 C5 113.44(7) . . ?
C1 C2 C8 108.23(7) . . ?
C3 C2 C8 114.00(7) . . ?
C5 C2 C8 110.02(7) . . ?
C6 C5 C2 113.98(8) . . ?
C6 C5 H5A 108.8 . . ?
C2 C5 H5A 108.8 . . ?
C6 C5 H5B 108.8 . . ?
C2 C5 H5B 108.8 . . ?
H5A C5 H5B 107.7 . . ?
C7 C6 C5 124.43(9) . . ?
C7 C6 H6 117.8 . . ?
C5 C6 H6 117.8 . . ?
C6 C7 H7A 120.0 . . ?
C6 C7 H7B 120.0 . . ?
H7A C7 H7B 120.0 . . ?
N2 C8 C21 111.07(7) . . ?
N2 C8 C2 108.67(7) . . ?
C21 C8 C2 112.68(7) . . ?
N2 C8 H8 108.1 . . ?
C21 C8 H8 108.1 . . ?
C2 C8 H8 108.1 . . ?
C8 N2 H2N1 110.0(10) . . ?
C8 N2 H2N2 112.8(11) . . ?
H2N1 N2 H2N2 100.0(14) . . ?
C4 C3 C2 105.86(7) . . ?
C4 C3 H3A 110.6 . . ?
C2 C3 H3A 110.6 . . ?
C4 C3 H3B 110.6 . . ?
C2 C3 H3B 110.6 . . ?
H3A C3 H3B 108.7 . . ?
N1 C4 C3 103.35(7) . . ?
N1 C4 H4A 111.1 . . ?
C3 C4 H4A 111.1 . . ?
N1 C4 H4B 111.1 . . ?
C3 C4 H4B 111.1 . . ?
H4A C4 H4B 109.1 . . ?
C12 C11 C16 119.25(8) . . ?
C12 C11 N1 120.15(8) . . ?
C16 C11 N1 120.60(8) . . ?
C11 C12 C13 121.04(8) . . ?
C11 C12 H12 119.5 . . ?
C13 C12 H12 119.5 . . ?
C14 C13 C12 119.40(8) . . ?
C14 C13 H13 120.3 . . ?
C12 C13 H13 120.3 . . ?
O2 C14 C13 124.54(8) . . ?
O2 C14 C15 115.67(8) . . ?
C13 C14 C15 119.77(8) . . ?
C14 O2 C17 117.01(8) . . ?
O2 C17 H17A 109.5 . . ?
O2 C17 H17B 109.5 . . ?
H17A C17 H17B 109.5 . . ?
O2 C17 H17C 109.5 . . ?
H17A C17 H17C 109.5 . . ?
H17B C17 H17C 109.5 . . ?
C16 C15 C14 120.58(8) . . ?
C16 C15 H15 119.7 . . ?
C14 C15 H15 119.7 . . ?
C15 C16 C11 119.95(8) . . ?
C15 C16 H16 120.0 . . ?
C11 C16 H16 120.0 . . ?
C26 C21 C22 118.13(8) . . ?
C26 C21 C8 120.03(7) . . ?
C22 C21 C8 121.83(8) . . ?
C23 C22 C21 121.14(8) . . ?
C23 C22 H22 119.4 . . ?
C21 C22 H22 119.4 . . ?
C24 C23 C22 119.08(8) . . ?
C24 C23 H23 120.5 . . ?
C22 C23 H23 120.5 . . ?
C23 C24 C25 121.45(8) . . ?
C23 C24 Br1 118.52(6) . . ?
C25 C24 Br1 120.03(7) . . ?
C24 C25 C26 118.61(8) . . ?
C24 C25 H25 120.7 . . ?
C26 C25 H25 120.7 . . ?
C25 C26 C21 121.58(8) . . ?
C25 C26 H26 119.2 . . ?
C21 C26 H26 119.2 . . ?

loop_
_geom_bond_atom_site_label_1
_geom_bond_atom_site_label_2
_geom_bond_distance
_geom_bond_site_symmetry_2
_geom_bond_publ_flag
N1 C1 1.3643(11) . ?
N1 C11 1.4161(12) . ?
N1 C4 1.4671(12) . ?
C1 O1 1.2236(10) . ?
C1 C2 1.5262(13) . ?
C2 C3 1.5333(12) . ?
C2 C5 1.5441(13) . ?
C2 C8 1.5522(12) . ?
C5 C6 1.4984(13) . ?
C5 H5A 0.9900 . ?
C5 H5B 0.9900 . ?
C6 C7 1.3239(14) . ?
C6 H6 0.9500 . ?
C7 H7A 0.9500 . ?
C7 H7B 0.9500 . ?
C8 N2 1.4736(12) . ?
C8 C21 1.5133(12) . ?
C8 H8 1.0000 . ?
N2 H2N1 0.892(13) . ?
N2 H2N2 0.909(14) . ?
C3 C4 1.5319(13) . ?
C3 H3A 0.9900 . ?
C3 H3B 0.9900 . ?
C4 H4A 0.9900 . ?
C4 H4B 0.9900 . ?
C11 C12 1.3890(12) . ?
C11 C16 1.3969(13) . ?
C12 C13 1.3948(13) . ?
C12 H12 0.9500 . ?
C13 C14 1.3896(14) . ?
C13 H13 0.9500 . ?
C14 O2 1.3658(11) . ?
C14 C15 1.3956(13) . ?
O2 C17 1.4311(13) . ?
C17 H17A 0.9800 . ?
C17 H17B 0.9800 . ?
C17 H17C 0.9800 . ?
C15 C16 1.3860(13) . ?
C15 H15 0.9500 . ?
C16 H16 0.9500 . ?
C21 C26 1.3978(12) . ?
C21 C22 1.4005(12) . ?
C22 C23 1.3903(13) . ?
C22 H22 0.9500 . ?
C23 C24 1.3864(13) . ?
C23 H23 0.9500 . ?
C24 C25 1.3891(12) . ?
C24 Br1 1.8983(10) . ?
C25 C26 1.3912(13) . ?
C25 H25 0.9500 . ?
C26 H26 0.9500 . ?

loop_
_geom_hbond_atom_site_label_D
_geom_hbond_atom_site_label_H
_geom_hbond_atom_site_label_A
_geom_hbond_distance_DH
_geom_hbond_distance_HA
_geom_hbond_distance_DA
_geom_hbond_angle_DHA
_geom_hbond_site_symmetry_A
_geom_hbond_publ_flag
C8 H8 O1 1.00 2.38 3.1416(12) 132.1 3_776 yes
N2 H2N1 O1 0.892(13) 2.511(16) 3.0855(13) 122.6(13) 3_776 yes
C17 H17B O1 0.98 2.62 3.2190(14) 119.7 2_646 yes
C23 H23 O2 0.95 2.49 3.3858(13) 157.1 3_766 yes

loop_
_geom_torsion_atom_site_label_1
_geom_torsion_atom_site_label_2
_geom_torsion_atom_site_label_3
_geom_torsion_atom_site_label_4
_geom_torsion
_geom_torsion_site_symmetry_1
_geom_torsion_site_symmetry_2
_geom_torsion_site_symmetry_3
_geom_torsion_site_symmetry_4
_geom_torsion_publ_flag
C11 N1 C1 O1 4.40(14) . . . . ?
C4 N1 C1 O1 174.10(9) . . . . ?
C11 N1 C1 C2 -173.11(8) . . . . ?
C4 N1 C1 C2 -3.42(10) . . . . ?
O1 C1 C2 C3 171.34(9) . . . . ?
N1 C1 C2 C3 -11.12(9) . . . . ?
O1 C1 C2 C5 -68.54(11) . . . . ?
N1 C1 C2 C5 109.00(8) . . . . ?
O1 C1 C2 C8 50.15(11) . . . . ?
N1 C1 C2 C8 -132.31(7) . . . . ?
C1 C2 C5 C6 -53.25(10) . . . . ?
C3 C2 C5 C6 60.20(10) . . . . ?
C8 C2 C5 C6 -170.78(8) . . . . ?
C2 C5 C6 C7 -116.39(11) . . . . ?
C1 C2 C8 N2 51.73(9) . . . . ?
C3 C2 C8 N2 -62.58(9) . . . . ?
C5 C2 C8 N2 168.70(7) . . . . ?
C1 C2 C8 C21 175.27(7) . . . . ?
C3 C2 C8 C21 60.95(10) . . . . ?
C5 C2 C8 C21 -67.77(9) . . . . ?
C1 C2 C3 C4 20.57(9) . . . . ?
C5 C2 C3 C4 -95.27(9) . . . . ?
C8 C2 C3 C4 137.77(8) . . . . ?
C1 N1 C4 C3 16.44(10) . . . . ?
C11 N1 C4 C3 -173.62(8) . . . . ?
C2 C3 C4 N1 -22.45(10) . . . . ?
C1 N1 C11 C12 137.17(9) . . . . ?
C4 N1 C11 C12 -31.65(13) . . . . ?
C1 N1 C11 C16 -43.40(13) . . . . ?
C4 N1 C11 C16 147.79(9) . . . . ?
C16 C11 C12 C13 0.39(14) . . . . ?
N1 C11 C12 C13 179.83(9) . . . . ?
C11 C12 C13 C14 0.55(15) . . . . ?
C12 C13 C14 O2 -179.15(9) . . . . ?
C12 C13 C14 C15 -0.80(14) . . . . ?
C13 C14 O2 C17 7.12(13) . . . . ?
C15 C14 O2 C17 -171.29(8) . . . . ?
O2 C14 C15 C16 178.62(8) . . . . ?
C13 C14 C15 C16 0.13(14) . . . . ?
C14 C15 C16 C11 0.81(14) . . . . ?
C12 C11 C16 C15 -1.06(14) . . . . ?
N1 C11 C16 C15 179.49(9) . . . . ?
N2 C8 C21 C26 -141.92(8) . . . . ?
C2 C8 C21 C26 95.89(9) . . . . ?
N2 C8 C21 C22 36.94(11) . . . . ?
C2 C8 C21 C22 -85.25(10) . . . . ?
C26 C21 C22 C23 -0.73(13) . . . . ?
C8 C21 C22 C23 -179.61(8) . . . . ?
C21 C22 C23 C24 0.71(13) . . . . ?
C22 C23 C24 C25 -0.30(14) . . . . ?
C22 C23 C24 Br1 178.74(7) . . . . ?
C23 C24 C25 C26 -0.06(14) . . . . ?
Br1 C24 C25 C26 -179.09(7) . . . . ?
C24 C25 C26 C21 0.03(14) . . . . ?
C22 C21 C26 C25 0.35(13) . . . . ?
C8 C21 C26 C25 179.25(8) . . . . ?
